data_2015298
loop_
_publ_author_name
'Billing, David G.'
'Lemmerer, Andreas'

_publ_section_title
;<i>catena</i>-Poly[tetrakis(3-phenylpropylammonium)
 [iodoplumbate(II)-tri-\m-iodo-plumbate(II)-tri-\m-iodo-iodoplumbate(II)-di-\m-iodo]]
;
_journal_coeditor_code FG3008
_journal_issue 5
_journal_name_full 'Acta Crystallographica Section C'
_journal_page_first m174
_journal_page_last m176
_journal_paper_doi 10.1107/S0108270106009127
_journal_volume 62
_journal_year 2006
_chemical_formula_iupac '(C9 H14 N)4 [Pb3 I10]'
_chemical_formula_moiety '4C9 H14 N +, I10 Pb3 4-'
_chemical_formula_sum 'C36 H56 I10 N4 Pb3'
_chemical_formula_weight 2435.42
_chemical_name_systematic
;
catena-Poly[tetrakis(3-phenylpropylammonium)
[iodoplumbate(II)-tri-\m-iodo-plumbate(II)-tri-\m-iodo-
iodoplumbate(II)-di-\m-iodo]]
;
_space_group_IT_number 61
_symmetry_cell_setting orthorhombic
_symmetry_space_group_name_Hall '-P 2ac 2ab'
_symmetry_space_group_name_H-M 'P b c a'
_audit_creation_method 'WinGX routine CIF_UPDATE'
_cell_angle_alpha 90
_cell_angle_beta 90
_cell_angle_gamma 90
_cell_formula_units_Z 4
_cell_length_a 20.777(3)
_cell_length_b 8.4689(11)
_cell_length_c 33.550(5)
_cell_measurement_reflns_used 903
_cell_measurement_temperature 173(2)
_cell_measurement_theta_max 56.523
_cell_measurement_theta_min 4.612
_cell_volume 5903.4(14)
_computing_cell_refinement SMART-NT
_computing_data_collection 'SMART-NT (Bruker, 1998)'
_computing_data_reduction 'SAINT-Plus (Bruker, 1999) and SHELXTL (Bruker, 1997)'
_computing_molecular_graphics SHELXTL
_computing_publication_material SHELXTL
_computing_structure_refinement 'SHELXL97 (Sheldrick, 1997)'
_computing_structure_solution SHELXTL
_diffrn_measured_fraction_theta_full 0.999
_diffrn_measured_fraction_theta_max 0.999
_diffrn_measurement_device_type 'Bruker SMART CCD area-detector'
_diffrn_measurement_method '\f and \w'
_diffrn_radiation_type MoK\a
_diffrn_radiation_wavelength 0.71073
_diffrn_reflns_av_R_equivalents 0.0746
_diffrn_reflns_limit_h_max 27
_diffrn_reflns_limit_h_min -27
_diffrn_reflns_limit_k_max 11
_diffrn_reflns_limit_k_min -10
_diffrn_reflns_limit_l_max 30
_diffrn_reflns_limit_l_min -44
_diffrn_reflns_number 27663
_diffrn_reflns_theta_full 28
_diffrn_reflns_theta_max 28
_diffrn_reflns_theta_min 1.56
_exptl_absorpt_coefficient_mu 13.791
_exptl_absorpt_correction_T_max 0.3931
_exptl_absorpt_correction_T_min 0.0733
_exptl_absorpt_correction_type integration
_exptl_crystal_colour yellow
_exptl_crystal_density_diffrn 2.74
_exptl_crystal_density_method 'not measured'
_exptl_crystal_description 'rectangular block'
_exptl_crystal_F_000 4304
_exptl_crystal_size_max 0.37
_exptl_crystal_size_mid 0.21
_exptl_crystal_size_min 0.07
_refine_diff_density_max 1.493
_refine_diff_density_min -2.096
_refine_ls_extinction_method none
_refine_ls_goodness_of_fit_ref 1.138
_refine_ls_hydrogen_treatment constr
_refine_ls_matrix_type full
_refine_ls_number_parameters 217
_refine_ls_number_reflns 7120
_refine_ls_number_restraints 162
_refine_ls_restrained_S_all 1.129
_refine_ls_R_factor_gt 0.0494
_refine_ls_shift/su_max 0.001
_refine_ls_structure_factor_coef Fsqd
_refine_ls_weighting_details 'calc w=1/[\s^2^(Fo^2^)+(0.0228P)^2^+63.008P] where P=(Fo^2^+2Fc^2^)/3'
_refine_ls_weighting_scheme calc
_refine_ls_wR_factor_ref 0.0938
_reflns_number_gt 5479
_reflns_number_total 7120
_reflns_threshold_expression I>2sigma(I)
_cod_data_source_file fg3008.cif
_cod_data_source_block I
_cod_depositor_comments
;
The following automatic conversions were performed:
'_symmetry_cell_setting' value 'Orthorhombic' changed to 'orthorhombic'
according to '/home/saulius/struct/CIF-dictionaries/cif_core.dic'
dictionary named 'cif_core.dic' version 2.4.1 from 2010-06-29.

Automatic conversion script
Id: cif_fix_enum 1527 2010-12-29 10:47:43Z saulius 

The following automatic conversions were performed:

'_symmetry_cell_setting' value 'Orthorhombic' changed to
'orthorhombic' according to
/home/saulius/struct/CIF-dictionaries/cif_core.dic dictionary named
'cif_core.dic' version 2.4.1 from 2010-06-29.

Automatic conversion script
Id: cif_fix_values 1715 2011-07-08 13:25:40Z adriana 
;
_cod_original_cell_volume 5903.3(14)
_cod_database_code 2015298

loop_
_symmetry_equiv_pos_as_xyz
'x, y, z'
'-x+1/2, -y, z+1/2'
'x+1/2, -y+1/2, -z'
'-x, y+1/2, -z+1/2'
'-x, -y, -z'
'x-1/2, y, -z-1/2'
'-x-1/2, y-1/2, z'
'x, -y-1/2, z-1/2'

loop_
_atom_site_type_symbol
_atom_site_label
_atom_site_fract_x
_atom_site_fract_y
_atom_site_fract_z
_atom_site_U_iso_or_equiv
_atom_site_adp_type
_atom_site_calc_flag
_atom_site_refinement_flags
_atom_site_occupancy
C C1 0.6953(4) -0.3247(11) -0.14757(17) 0.037(2) Uani d GU 1
C C2 0.6425(4) -0.2523(11) -0.1653(2) 0.051(3) Uani d GU 1
H H2 0.6118 -0.1983 -0.1493 0.061 Uiso calc R 1
C C3 0.6345(4) -0.2588(13) -0.2064(2) 0.066(4) Uani d GU 1
H H3 0.5985 -0.2092 -0.2185 0.079 Uiso calc R 1
C C4 0.6794(5) -0.3378(13) -0.22978(17) 0.069(4) Uani d GU 1
H H4 0.674 -0.3423 -0.2579 0.083 Uiso calc R 1
C C5 0.7322(5) -0.4103(12) -0.2121(3) 0.069(4) Uani d GU 1
H H5 0.7628 -0.4643 -0.2281 0.083 Uiso calc R 1
C C6 0.7401(4) -0.4038(11) -0.1710(3) 0.055(3) Uani d GU 1
H H6 0.7762 -0.4533 -0.1589 0.066 Uiso calc R 1
C C7 0.7014(6) -0.3223(16) -0.1033(3) 0.044(3) Uani d U 1
H H7A 0.6902 -0.2158 -0.0934 0.053 Uiso calc R 1
H H7B 0.7466 -0.3442 -0.0959 0.053 Uiso calc R 1
C C8 0.6569(5) -0.4463(13) -0.0830(3) 0.028(2) Uani d U 1
H H8A 0.6127 -0.4372 -0.0939 0.034 Uiso calc R 1
H H8B 0.6729 -0.5541 -0.0888 0.034 Uiso calc R 1
C C9 0.6558(6) -0.4191(14) -0.0386(3) 0.038(2) Uani d U 1
H H9A 0.6465 -0.3066 -0.033 0.045 Uiso calc R 1
H H9B 0.6984 -0.445 -0.0271 0.045 Uiso calc R 1
C C10 0.5499(4) -0.6487(11) 0.25952(18) 0.045(2) Uani d GU 1
C C11 0.5086(4) -0.5749(10) 0.2863(2) 0.052(3) Uani d GU 1
H H11 0.4766 -0.5041 0.2768 0.062 Uiso calc R 1
C C12 0.5142(4) -0.6048(11) 0.3269(2) 0.056(3) Uani d GU 1
H H12 0.4859 -0.5544 0.3452 0.067 Uiso calc R 1
C C13 0.5610(4) -0.7085(12) 0.34071(18) 0.057(3) Uani d GU 1
H H13 0.5648 -0.7289 0.3685 0.068 Uiso calc R 1
C C14 0.6023(4) -0.7822(11) 0.3140(3) 0.058(3) Uani d GU 1
H H14 0.6343 -0.853 0.3234 0.069 Uiso calc R 1
C C15 0.5967(4) -0.7523(11) 0.2734(2) 0.052(3) Uani d GU 1
H H15 0.625 -0.8028 0.2551 0.063 Uiso calc R 1
C C16 0.5475(7) -0.6088(17) 0.2156(4) 0.049(3) Uani d U 1
H H16A 0.5063 -0.5548 0.2098 0.058 Uiso calc R 1
H H16B 0.5485 -0.708 0.2 0.058 Uiso calc R 1
C C17 0.6029(6) -0.5036(17) 0.2021(3) 0.044(3) Uani d U 1
H H17A 0.5992 -0.3993 0.2152 0.053 Uiso calc R 1
H H17B 0.6442 -0.5517 0.2103 0.053 Uiso calc R 1
C C18 0.6025(6) -0.4821(16) 0.1582(4) 0.044(3) Uani d U 1
H H18A 0.561 -0.435 0.1499 0.053 Uiso calc R 1
H H18B 0.6066 -0.5863 0.1451 0.053 Uiso calc R 1
N N1 0.6043(4) -0.5228(11) -0.0198(3) 0.032(2) Uani d U 1
H H1A 0.6038 -0.5067 0.0071 0.048 Uiso calc R 1
H H1B 0.6132 -0.626 -0.0249 0.048 Uiso calc R 1
H H1C 0.5652 -0.4976 -0.0302 0.048 Uiso calc R 1
N N2 0.6565(5) -0.3776(12) 0.1450(3) 0.040(2) Uani d U 1
H H2A 0.6552 -0.3663 0.1181 0.06 Uiso calc R 1
H H2B 0.6947 -0.4216 0.1522 0.06 Uiso calc R 1
H H2C 0.6524 -0.2812 0.1568 0.06 Uiso calc R 1
I I1 0.67125(4) 0.05002(10) 0.16238(2) 0.03461(18) Uani d . 1
I I2 0.78375(3) -0.11079(9) 0.06215(2) 0.02979(16) Uani d . 1
I I3 0.51744(3) 0.25984(8) 0.06872(2) 0.02690(15) Uani d . 1
I I4 0.55761(3) -0.25593(8) 0.060842(19) 0.02525(15) Uani d . 1
I I5 0.64396(3) 0.06978(9) -0.029021(18) 0.02584(15) Uani d . 1
Pb Pb1 0.649813(17) 0.06022(5) 0.070380(11) 0.02068(9) Uani d . 1
Pb Pb2 0.5 0 0 0.02125(11) Uani d S 1

loop_
_atom_site_aniso_label
_atom_site_aniso_U_11
_atom_site_aniso_U_22
_atom_site_aniso_U_33
_atom_site_aniso_U_12
_atom_site_aniso_U_13
_atom_site_aniso_U_23
C1 0.042(5) 0.032(6) 0.035(4) -0.002(4) 0.003(3) 0.012(4)
C2 0.052(6) 0.064(8) 0.036(4) 0.014(6) 0.004(4) 0.016(6)
C3 0.076(8) 0.086(10) 0.036(5) 0.005(7) -0.004(5) 0.024(6)
C4 0.107(10) 0.068(9) 0.032(5) -0.017(7) 0.012(5) 0.004(6)
C5 0.090(9) 0.055(9) 0.063(5) 0.001(7) 0.035(6) -0.007(7)
C6 0.053(7) 0.046(8) 0.065(5) 0.006(5) 0.017(5) 0.009(6)
C7 0.046(6) 0.049(7) 0.037(4) -0.024(5) -0.008(4) 0.011(5)
C8 0.031(5) 0.022(5) 0.033(4) 0.001(4) -0.003(4) 0.007(4)
C9 0.047(6) 0.032(6) 0.035(4) -0.009(5) -0.004(5) 0.008(5)
C10 0.044(6) 0.041(6) 0.051(4) -0.001(4) 0.009(4) -0.004(4)
C11 0.050(7) 0.049(7) 0.058(5) 0.014(5) 0.018(5) 0.010(6)
C12 0.052(7) 0.062(8) 0.054(5) 0.007(5) 0.027(5) 0.002(6)
C13 0.055(7) 0.073(9) 0.042(5) -0.001(6) 0.014(5) 0.011(6)
C14 0.056(7) 0.057(8) 0.060(6) 0.011(6) 0.008(5) 0.004(6)
C15 0.047(6) 0.055(8) 0.055(5) 0.013(5) 0.014(5) -0.003(6)
C16 0.049(6) 0.044(7) 0.053(5) 0.007(5) 0.010(5) -0.002(5)
C17 0.051(6) 0.045(7) 0.036(4) -0.003(5) -0.001(5) -0.010(5)
C18 0.047(6) 0.047(7) 0.039(5) 0.001(5) -0.004(5) -0.004(5)
N1 0.041(5) 0.024(5) 0.032(4) -0.004(4) 0.000(4) -0.002(4)
N2 0.038(5) 0.042(6) 0.040(5) 0.009(4) -0.006(4) 0.003(4)
I1 0.0384(4) 0.0438(5) 0.0216(3) 0.0010(4) 0.0053(3) 0.0004(3)
I2 0.0265(3) 0.0268(4) 0.0361(4) 0.0106(3) 0.0042(3) 0.0005(3)
I3 0.0206(3) 0.0248(4) 0.0353(3) 0.0036(3) -0.0035(3) -0.0083(3)
I4 0.0299(3) 0.0189(3) 0.0269(3) -0.0001(3) -0.0018(3) 0.0042(3)
I5 0.0237(3) 0.0270(4) 0.0269(3) -0.0023(3) 0.0032(2) -0.0009(3)
Pb1 0.01873(16) 0.01992(19) 0.02340(17) 0.00006(15) -0.00114(14) 0.00033(16)
Pb2 0.0195(2) 0.0185(3) 0.0257(2) -0.0013(2) -0.0040(2) 0.0010(2)

loop_
_atom_type_symbol
_atom_type_description
_atom_type_scat_dispersion_real
_atom_type_scat_dispersion_imag
_atom_type_scat_source
C C 0.0033 0.0016 'International Tables Vol C Tables 4.2.6.8 and 6.1.1.4'
H H 0 0 'International Tables Vol C Tables 4.2.6.8 and 6.1.1.4'
N N 0.0061 0.0033 'International Tables Vol C Tables 4.2.6.8 and 6.1.1.4'
I I -0.4742 1.8119 'International Tables Vol C Tables 4.2.6.8 and 6.1.1.4'
Pb Pb -3.3944 10.1111 'International Tables Vol C Tables 4.2.6.8 and 6.1.1.4'

loop_
_geom_angle_atom_site_label_1
_geom_angle_atom_site_label_2
_geom_angle_atom_site_label_3
_geom_angle_site_symmetry_1
_geom_angle_site_symmetry_3
_geom_angle
C2 C1 C6 . . 120
C2 C1 C7 . . 119.1(8)
C6 C1 C7 . . 120.8(8)
C1 C2 C3 . . 120
C1 C2 H2 . . 120
C3 C2 H2 . . 120
C4 C3 C2 . . 120
C4 C3 H3 . . 120
C2 C3 H3 . . 120
C5 C4 C3 . . 120
C5 C4 H4 . . 120
C3 C4 H4 . . 120
C4 C5 C6 . . 120
C4 C5 H5 . . 120
C6 C5 H5 . . 120
C5 C6 C1 . . 120
C5 C6 H6 . . 120
C1 C6 H6 . . 120
C1 C7 C8 . . 112.1(9)
C1 C7 H7A . . 109.2
C8 C7 H7A . . 109.2
C1 C7 H7B . . 109.2
C8 C7 H7B . . 109.2
H7A C7 H7B . . 107.9
C9 C8 C7 . . 109.7(9)
C9 C8 H8A . . 109.7
C7 C8 H8A . . 109.7
C9 C8 H8B . . 109.7
C7 C8 H8B . . 109.7
H8A C8 H8B . . 108.2
C8 C9 N1 . . 109.4(9)
C8 C9 H9A . . 109.8
N1 C9 H9A . . 109.8
C8 C9 H9B . . 109.8
N1 C9 H9B . . 109.8
H9A C9 H9B . . 108.2
C11 C10 C15 . . 120
C11 C10 C16 . . 120.6(7)
C15 C10 C16 . . 119.3(7)
C12 C11 C10 . . 120
C12 C11 H11 . . 120
C10 C11 H11 . . 120
C11 C12 C13 . . 120
C11 C12 H12 . . 120
C13 C12 H12 . . 120
C14 C13 C12 . . 120
C14 C13 H13 . . 120
C12 C13 H13 . . 120
C15 C14 C13 . . 120
C15 C14 H14 . . 120
C13 C14 H14 . . 120
C14 C15 C10 . . 120
C14 C15 H15 . . 120
C10 C15 H15 . . 120
C10 C16 C17 . . 113.3(11)
C10 C16 H16A . . 108.9
C17 C16 H16A . . 108.9
C10 C16 H16B . . 108.9
C17 C16 H16B . . 108.9
H16A C16 H16B . . 107.7
C18 C17 C16 . . 111.3(11)
C18 C17 H17A . . 109.4
C16 C17 H17A . . 109.4
C18 C17 H17B . . 109.4
C16 C17 H17B . . 109.4
H17A C17 H17B . . 108
C17 C18 N2 . . 111.3(10)
C17 C18 H18A . . 109.4
N2 C18 H18A . . 109.4
C17 C18 H18B . . 109.4
N2 C18 H18B . . 109.4
H18A C18 H18B . . 108
C9 N1 H1A . . 109.5
C9 N1 H1B . . 109.5
H1A N1 H1B . . 109.5
C9 N1 H1C . . 109.5
H1A N1 H1C . . 109.5
H1B N1 H1C . . 109.5
C18 N2 H2A . . 109.5
C18 N2 H2B . . 109.5
H2A N2 H2B . . 109.5
C18 N2 H2C . . 109.5
H2A N2 H2C . . 109.5
H2B N2 H2C . . 109.5
Pb1 I2 Pb1 7_755 . 142.51(3)
Pb2 I3 Pb1 . . 75.488(16)
Pb2 I4 Pb1 . . 74.385(17)
Pb2 I5 Pb1 . . 74.076(15)
I1 Pb1 I2 . 7_765 92.82(2)
I1 Pb1 I2 . . 87.01(2)
I2 Pb1 I2 7_765 . 90.685(15)
I1 Pb1 I3 . . 98.81(2)
I2 Pb1 I3 7_765 . 84.71(2)
I2 Pb1 I3 . . 172.73(2)
I1 Pb1 I4 . . 98.97(2)
I2 Pb1 I4 7_765 . 165.93(2)
I2 Pb1 I4 . . 97.53(2)
I3 Pb1 I4 . . 85.92(2)
I1 Pb1 I5 . . 173.87(2)
I2 Pb1 I5 7_765 . 84.61(2)
I2 Pb1 I5 . . 87.460(19)
I3 Pb1 I5 . . 86.508(19)
I4 Pb1 I5 . . 84.370(18)
I5 Pb2 I5 . 5_655 180.00(3)
I5 Pb2 I3 . 5_655 90.778(17)
I5 Pb2 I3 5_655 5_655 89.222(17)
I5 Pb2 I3 . . 89.222(17)
I5 Pb2 I3 5_655 . 90.778(17)
I3 Pb2 I3 5_655 . 180.000(17)
I5 Pb2 I4 . . 88.259(18)
I5 Pb2 I4 5_655 . 91.741(18)
I3 Pb2 I4 5_655 . 92.06(2)
I3 Pb2 I4 . . 87.94(2)
I5 Pb2 I4 . 5_655 91.741(18)
I5 Pb2 I4 5_655 5_655 88.259(18)
I3 Pb2 I4 5_655 5_655 87.94(2)
I3 Pb2 I4 . 5_655 92.06(2)
I4 Pb2 I4 . 5_655 180.00(3)

loop_
_geom_bond_atom_site_label_1
_geom_bond_atom_site_label_2
_geom_bond_site_symmetry_2
_geom_bond_distance
_geom_bond_publ_flag
C1 C2 . 1.39 ?
C1 C6 . 1.39 ?
C1 C7 . 1.490(13) y
C2 C3 . 1.39 ?
C2 H2 . 0.95 ?
C3 C4 . 1.39 ?
C3 H3 . 0.95 ?
C4 C5 . 1.39 ?
C4 H4 . 0.95 ?
C5 C6 . 1.39 ?
C5 H5 . 0.95 ?
C6 H6 . 0.95 ?
C7 C8 . 1.556(15) y
C7 H7A . 0.99 ?
C7 H7B . 0.99 ?
C8 C9 . 1.508(15) y
C8 H8A . 0.99 ?
C8 H8B . 0.99 ?
C9 N1 . 1.521(14) y
C9 H9A . 0.99 ?
C9 H9B . 0.99 ?
C10 C11 . 1.39 ?
C10 C15 . 1.39 ?
C10 C16 . 1.513(14) y
C11 C12 . 1.39 ?
C11 H11 . 0.95 ?
C12 C13 . 1.39 ?
C12 H12 . 0.95 ?
C13 C14 . 1.39 ?
C13 H13 . 0.95 ?
C14 C15 . 1.39 ?
C14 H14 . 0.95 ?
C15 H15 . 0.95 ?
C16 C17 . 1.523(18) y
C16 H16A . 0.99 ?
C16 H16B . 0.99 ?
C17 C18 . 1.483(16) y
C17 H17A . 0.99 ?
C17 H17B . 0.99 ?
C18 N2 . 1.496(16) y
C18 H18A . 0.99 ?
C18 H18B . 0.99 ?
N1 H1A . 0.91 ?
N1 H1B . 0.91 ?
N1 H1C . 0.91 ?
N2 H2A . 0.91 ?
N2 H2B . 0.91 ?
N2 H2C . 0.91 ?
I1 Pb1 . 3.1197(9) y
I2 Pb1 7_755 3.1217(8) y
I2 Pb1 . 3.1492(8) y
I3 Pb2 . 3.2078(7) y
I3 Pb1 . 3.2288(8) y
I4 Pb2 . 3.2090(7) y
I4 Pb1 . 3.3077(8) y
I5 Pb2 . 3.2006(7) y
I5 Pb1 . 3.3381(9) y
Pb1 I2 7_765 3.1217(8) ?
Pb2 I5 5_655 3.2006(7) ?
Pb2 I3 5_655 3.2078(7) ?
Pb2 I4 5_655 3.2090(7) ?

loop_
_geom_hbond_atom_site_label_D
_geom_hbond_atom_site_label_H
_geom_hbond_atom_site_label_A
_geom_hbond_site_symmetry_A
_geom_hbond_distance_DH
_geom_hbond_distance_HA
_geom_hbond_distance_DA
_geom_hbond_angle_DHA
N1 H1A I4 . 0.91 2.95 3.655(9) 136
N1 H1A I2 7_755 0.91 3.11 3.676(9) 122
N1 H1B I5 1_545 0.91 2.66 3.561(9) 172
N1 H1C I3 5_655 0.91 2.95 3.750(10) 148
N2 H2A I4 . 0.91 2.94 3.641(9) 135
N2 H2A I2 7_755 0.91 3.07 3.629(10) 122
N2 H2B I1 7_755 0.91 2.82 3.677(9) 159
N2 H2C I1 . 0.91 2.84 3.680(11) 155

loop_
_geom_torsion_atom_site_label_1
_geom_torsion_atom_site_label_2
_geom_torsion_atom_site_label_3
_geom_torsion_atom_site_label_4
_geom_torsion_site_symmetry_1
_geom_torsion_site_symmetry_4
_geom_torsion
C6 C1 C2 C3 . . 0
C7 C1 C2 C3 . . -177.4(9)
C1 C2 C3 C4 . . 0
C2 C3 C4 C5 . . 0
C3 C4 C5 C6 . . 0
C4 C5 C6 C1 . . 0
C2 C1 C6 C5 . . 0
C7 C1 C6 C5 . . 177.3(9)
C2 C1 C7 C8 . . 78.1(12)
C6 C1 C7 C8 . . -99.3(11)
C1 C7 C8 C9 . . -169.8(10)
C7 C8 C9 N1 . . 171.0(9)
C15 C10 C11 C12 . . 0
C16 C10 C11 C12 . . -175.7(10)
C10 C11 C12 C13 . . 0
C11 C12 C13 C14 . . 0
C12 C13 C14 C15 . . 0
C13 C14 C15 C10 . . 0
C11 C10 C15 C14 . . 0
C16 C10 C15 C14 . . 175.8(10)
C11 C10 C16 C17 . . 104.2(11)
C15 C10 C16 C17 . . -71.5(12)
C10 C16 C17 C18 . . 173.8(11)
C16 C17 C18 N2 . . 179.4(10)
Pb1 I2 Pb1 I1 7_755 . 77.26(5)
Pb1 I2 Pb1 I2 7_755 7_765 170.04(3)
Pb1 I2 Pb1 I3 7_755 . -139.36(15)
Pb1 I2 Pb1 I4 7_755 . -21.41(5)
Pb1 I2 Pb1 I5 7_755 . -105.39(4)
Pb2 I3 Pb1 I1 . . -141.30(2)
Pb2 I3 Pb1 I2 . 7_765 126.658(19)
Pb2 I3 Pb1 I2 . . 75.76(18)
Pb2 I3 Pb1 I4 . . -42.838(16)
Pb2 I3 Pb1 I5 . . 41.757(17)
Pb2 I4 Pb1 I1 . . 141.383(19)
Pb2 I4 Pb1 I2 . 7_765 -5.23(9)
Pb2 I4 Pb1 I2 . . -130.470(18)
Pb2 I4 Pb1 I3 . . 43.095(16)
Pb2 I4 Pb1 I5 . . -43.791(16)
Pb2 I5 Pb1 I1 . . 167.4(2)
Pb2 I5 Pb1 I2 . 7_765 -127.228(18)
Pb2 I5 Pb1 I2 . . 141.84(2)
Pb2 I5 Pb1 I3 . . -42.219(18)
Pb2 I5 Pb1 I4 . . 44.019(16)
Pb1 I5 Pb2 I5 . 5_655 -35(16)
Pb1 I5 Pb2 I3 . 5_655 -137.533(18)
Pb1 I5 Pb2 I3 . . 42.467(18)
Pb1 I5 Pb2 I4 . . -45.492(17)
Pb1 I5 Pb2 I4 . 5_655 134.508(18)
Pb1 I3 Pb2 I5 . . -43.897(18)
Pb1 I3 Pb2 I5 . 5_655 136.103(18)
Pb1 I3 Pb2 I3 . 5_655 0.00(4)
Pb1 I3 Pb2 I4 . . 44.389(17)
Pb1 I3 Pb2 I4 . 5_655 -135.611(17)
Pb1 I4 Pb2 I5 . . 45.940(17)
Pb1 I4 Pb2 I5 . 5_655 -134.060(17)
Pb1 I4 Pb2 I3 . 5_655 136.656(16)
Pb1 I4 Pb2 I3 . . -43.344(16)
Pb1 I4 Pb2 I4 . 5_655 111.137(12)
